data_7715188
loop_
_publ_author_name
'Sookai, Sheldon'
'Akerman, Matthew P.'
'Munro, Orde Q.'

_publ_section_title
;
 Chiral Au(III) chelates exhibit unique NCI-60 cytotoxicity profiles and
 interactions with human serum albumin.
;
_journal_issue 11
_journal_name_full 'Dalton transactions (Cambridge, England : 2003)'
_journal_page_first 5089
_journal_page_last 5104
_journal_paper_doi 10.1039/d3dt04024k
_journal_volume 53
_journal_year 2024
_chemical_absolute_configuration ad
_chemical_formula_moiety 'C16 H18 Au N4, F6 P'
_chemical_formula_sum 'C16 H18 Au F6 N4 P'
_chemical_formula_weight 608.28
_space_group_crystal_system monoclinic
_space_group_IT_number 4
_space_group_name_Hall 'P 2yb'
_space_group_name_H-M_alt 'P 1 21 1'
_atom_sites_solution_hydrogens geom
_atom_sites_solution_primary dual
_audit_creation_date 2023-12-19
_audit_creation_method
;
Olex2 1.5
(compiled 2023.08.24 svn.re1ec1418 for OlexSys, GUI svn.r6817)
;
_audit_update_record
;
2024-01-10 deposited with the CCDC.	2024-02-12 downloaded from the CCDC.
;
_cell_angle_alpha 90
_cell_angle_beta 94.364(2)
_cell_angle_gamma 90
_cell_formula_units_Z 4
_cell_length_a 10.1292(3)
_cell_length_b 9.7663(3)
_cell_length_c 18.4954(6)
_cell_measurement_reflns_used 8169
_cell_measurement_temperature 173.15
_cell_measurement_theta_max 29.28
_cell_measurement_theta_min 2.21
_cell_volume 1824.35(10)
_computing_cell_refinement 'SAINT V8.34A (Bruker)'
_computing_data_collection 'Apex2 (Bruker)'
_computing_data_reduction 'SAINT V8.34A (Bruker)'
_computing_molecular_graphics 'Olex2 1.5 (Dolomanov et al., 2009)'
_computing_publication_material 'Olex2 1.5 (Dolomanov et al., 2009)'
_computing_structure_refinement 'SHELXL 2018/3 (Sheldrick, 2015)'
_computing_structure_solution 'SHELXT  (Sheldrick, 2015)'
_diffrn_ambient_temperature 173.15
_diffrn_measured_fraction_theta_full 1.000
_diffrn_measured_fraction_theta_max 0.996
_diffrn_measurement_device_type 'Bruker APEX-II CCD'
_diffrn_measurement_method '\f and \w scans'
_diffrn_radiation_type MoK\a
_diffrn_radiation_wavelength 0.71073
_diffrn_reflns_av_R_equivalents 0.0277
_diffrn_reflns_av_unetI/netI 0.0449
_diffrn_reflns_Laue_measured_fraction_full 1.000
_diffrn_reflns_Laue_measured_fraction_max 0.996
_diffrn_reflns_limit_h_max 13
_diffrn_reflns_limit_h_min -14
_diffrn_reflns_limit_k_max 13
_diffrn_reflns_limit_k_min -13
_diffrn_reflns_limit_l_max 25
_diffrn_reflns_limit_l_min -25
_diffrn_reflns_number 28470
_diffrn_reflns_point_group_measured_fraction_full 0.998
_diffrn_reflns_point_group_measured_fraction_max 0.990
_diffrn_reflns_theta_full 29.000
_diffrn_reflns_theta_max 29.671
_diffrn_reflns_theta_min 1.104
_diffrn_source_current 40.0
_diffrn_source_power 2.0
_diffrn_source_voltage 50.0
_diffrn_standards_number 0
_exptl_absorpt_coefficient_mu 8.220
_exptl_absorpt_correction_T_max 0.7933
_exptl_absorpt_correction_T_min 0.5077
_exptl_absorpt_correction_type numerical
_exptl_absorpt_process_details
;
SADABS-2012/1 (Bruker,2012) was used for absorption correction.
wR2(int) was 0.0622 before and 0.0464 after correction.
The Ratio of minimum to maximum transmission is 0.6400.
The \l/2 correction factor is 0.0015.
;
_exptl_crystal_colour orange
_exptl_crystal_colour_primary orange
_exptl_crystal_density_diffrn 2.215
_exptl_crystal_description shard
_exptl_crystal_F_000 1160
_exptl_crystal_size_max 0.282
_exptl_crystal_size_mid 0.125
_exptl_crystal_size_min 0.093
_refine_diff_density_max 1.267
_refine_diff_density_min -0.734
_refine_diff_density_rms 0.109
_refine_ls_abs_structure_details
;
 Refined as an inversion twin.
;
_refine_ls_abs_structure_Flack 0.031(9)
_refine_ls_extinction_method none
_refine_ls_goodness_of_fit_ref 0.971
_refine_ls_hydrogen_treatment constr
_refine_ls_matrix_type full
_refine_ls_number_parameters 580
_refine_ls_number_reflns 10252
_refine_ls_number_restraints 187
_refine_ls_restrained_S_all 1.000
_refine_ls_R_factor_all 0.0362
_refine_ls_R_factor_gt 0.0258
_refine_ls_shift/su_max 0.004
_refine_ls_shift/su_mean 0.000
_refine_ls_structure_factor_coef Fsqd
_refine_ls_weighting_details 'w=1/[\s^2^(Fo^2^)+(0.0159P)^2^] where P=(Fo^2^+2Fc^2^)/3'
_refine_ls_weighting_scheme calc
_refine_ls_wR_factor_gt 0.0427
_refine_ls_wR_factor_ref 0.0449
_reflns_Friedel_coverage 0.885
_reflns_Friedel_fraction_full 0.995
_reflns_Friedel_fraction_max 0.984
_reflns_number_gt 8748
_reflns_number_total 10252
_reflns_threshold_expression 'I > 2\s(I)'
_cod_data_source_file d3dt04024k2.cif
_cod_data_source_block 19oa_ss_au_cyhex_1s2s_0m
_cod_depositor_comments 'Adding full bibliography for 7715188--7715189.cif.'
_cod_database_code 7715188
_shelx_shelxl_version_number 2018/3
_shelx_space_group_comment
;
The symmetry employed for this shelxl refinement is uniquely defined
by the following loop, which should always be used as a source of
symmetry information in preference to the above space-group names.
They are only intended as comments.
;
_shelx_estimated_absorpt_t_max 0.515
_shelx_estimated_absorpt_t_min 0.205
_olex2_refinement_description
;
1. Twinned data refinement
 Scales: 0.969(9)
 0.031(9)
2. Fixed Uiso
 At 1.2 times of:
  All C(H) groups, All C(H,H) groups
3. Restrained distances
 P1B-F2B \\sim P1B-F2B' \\sim P1B-F5B \\sim P1B-F5B' \\sim P1B-F6B' \\sim
P1B-F6B \\sim P1B-F4B' \\sim P1B-
 F4B \\sim P1B-F1B \\sim P1B-F3B
 with sigma of 0.005
 P1A-F2A1 \\sim P1A-F3A \\sim P1A-F3A1 \\sim P1A-F4A1 \\sim P1A-F1A \\sim
P1A-F1A1 \\sim P1A-F2A \\sim P1A-
 F5A \\sim P1A-F4A \\sim P1A-F6A
 with sigma of 0.005
4. Uiso/Uaniso restraints and constraints
Uanis(F1A1) \\sim Ueq, Uanis(F2A) \\sim Ueq, Uanis(F2A1) \\sim Ueq, Uanis(F3A)
\\sim Ueq, Uanis(F3A1) \\sim Ueq, Uanis(F4A) \\sim Ueq, Uanis(F4A1) \\sim Ueq,
Uanis(F1A) \\sim Ueq: with sigma of 0.005 and sigma for terminal atoms of 0.01
Uanis(F2B) \\sim Ueq, Uanis(F2B') \\sim Ueq, Uanis(F5B) \\sim Ueq, Uanis(F5B')
\\sim Ueq, Uanis(F4B) \\sim Ueq, Uanis(F4B') \\sim Ueq, Uanis(F6B) \\sim Ueq,
Uanis(F6B') \\sim Ueq: with sigma of 0.005 and sigma for terminal atoms of 0.01
5. Others
 Sof(F2A1)=Sof(F4A1)=Sof(F1A1)=Sof(F3A1)=1-FVAR(1)
 Sof(F3A)=Sof(F1A)=Sof(F4A)=Sof(F2A)=FVAR(1)
 Sof(F4B')=Sof(F2B')=Sof(F5B')=Sof(F6B')=1-FVAR(2)
 Sof(F2B)=Sof(F4B)=Sof(F5B)=Sof(F6B)=FVAR(2)
6.a Ternary CH refined with riding coordinates:
 C6B(H6B), C11B(H11B), C6A(H6A), C11A(H11A)
6.b Secondary CH2 refined with riding coordinates:
 C7B(H7BA,H7BB), C8B(H8BA,H8BB), C9B(H9BA,H9BB), C10B(H10A,H10B), C7A(H7AA,
 H7AB), C8A(H8AA,H8AB), C9A(H9AA,H9AB), C10A(H10C,H10D)
6.c Aromatic/amide H refined with riding coordinates:
 C1B(H1B), C2B(H2B), C3B(H3B), C5B(H5B), C12B(H12B), C14B(H14B), C15B(H15B),
 C16B(H16B), C1A(H1A), C2A(H2A), C3A(H3A), C5A(H5A), C12A(H12A), C14A(H14A),
 C15A(H15A), C16A(H16A)
;
_olex2_submission_special_instructions 'No special instructions were received'

loop_
_space_group_symop_operation_xyz
'x, y, z'
'-x, y+1/2, -z'

loop_
_atom_site_label
_atom_site_type_symbol
_atom_site_fract_x
_atom_site_fract_y
_atom_site_fract_z
_atom_site_U_iso_or_equiv
_atom_site_adp_type
_atom_site_occupancy
_atom_site_site_symmetry_order
_atom_site_calc_flag
_atom_site_refinement_flags_posn
_atom_site_refinement_flags_adp
_atom_site_refinement_flags_occupancy
_atom_site_disorder_assembly
_atom_site_disorder_group
Au1B Au 0.25056(2) 0.56837(2) 0.21933(2) 0.02150(8) Uani 1 1 d . . . . .
N1B N 0.3603(5) 0.3980(7) 0.2064(3) 0.0212(16) Uani 1 1 d . . . . .
N2B N 0.3502(5) 0.6314(7) 0.1373(3) 0.0221(15) Uani 1 1 d . . . . .
N3B N 0.1687(5) 0.7524(7) 0.2126(3) 0.0225(15) Uani 1 1 d . . . . .
N4B N 0.1333(5) 0.5517(9) 0.3009(3) 0.0224(15) Uani 1 1 d . . . . .
C1B C 0.3815(7) 0.2723(10) 0.2342(4) 0.030(2) Uani 1 1 d . . . . .
H1B H 0.338342 0.234600 0.273440 0.036 Uiso 1 1 calc R U . . .
C2B C 0.4748(6) 0.2071(10) 0.1972(4) 0.0286(19) Uani 1 1 d . . . . .
H2B H 0.505804 0.116290 0.205736 0.034 Uiso 1 1 calc R U . . .
C3B C 0.5166(6) 0.2962(9) 0.1451(4) 0.0268(18) Uani 1 1 d . . . . .
H3B H 0.581742 0.279039 0.111839 0.032 Uiso 1 1 calc R U . . .
C4B C 0.4427(6) 0.4170(11) 0.1516(4) 0.0262(19) Uani 1 1 d . . . . .
C5B C 0.4379(6) 0.5437(10) 0.1164(4) 0.025(2) Uani 1 1 d . . . . .
H5B H 0.494878 0.565171 0.079480 0.030 Uiso 1 1 calc R U . . .
C6B C 0.3294(6) 0.7777(7) 0.1212(3) 0.0204(13) Uani 1 1 d . . . . .
H6B H 0.396455 0.830419 0.152428 0.024 Uiso 1 1 calc R U . . .
C7B C 0.3459(6) 0.8170(9) 0.0426(4) 0.0255(17) Uani 1 1 d . . . . .
H7BA H 0.278870 0.769367 0.009942 0.031 Uiso 1 1 calc R U . . .
H7BB H 0.434944 0.790204 0.028997 0.031 Uiso 1 1 calc R U . . .
C8B C 0.3278(6) 0.9754(7) 0.0355(4) 0.0293(17) Uani 1 1 d . . . . .
H8BA H 0.403813 1.021588 0.062116 0.035 Uiso 1 1 calc R U . . .
H8BB H 0.327510 1.001544 -0.016174 0.035 Uiso 1 1 calc R U . . .
C9B C 0.1997(7) 1.0243(10) 0.0654(4) 0.037(2) Uani 1 1 d . . . . .
H9BA H 0.124087 0.992361 0.032638 0.044 Uiso 1 1 calc R U . . .
H9BB H 0.198595 1.125635 0.064993 0.044 Uiso 1 1 calc R U . . .
C10B C 0.1800(7) 0.9747(9) 0.1426(4) 0.030(2) Uani 1 1 d . . . . .
H10A H 0.248085 1.015159 0.177418 0.036 Uiso 1 1 calc R U . . .
H10B H 0.091565 1.002180 0.156799 0.036 Uiso 1 1 calc R U . . .
C11B C 0.1922(5) 0.8201(7) 0.1424(3) 0.0237(14) Uani 1 1 d . . . . .
H11B H 0.125334 0.783654 0.104709 0.028 Uiso 1 1 calc R U . . .
C12B C 0.0851(6) 0.7780(9) 0.2610(4) 0.0261(18) Uani 1 1 d . . . . .
H12B H 0.040077 0.863196 0.261978 0.031 Uiso 1 1 calc R U . . .
C13B C 0.0639(7) 0.6732(9) 0.3123(4) 0.0258(19) Uani 1 1 d . . . . .
C14B C -0.0176(7) 0.6534(10) 0.3677(4) 0.031(2) Uani 1 1 d . . . . .
H14B H -0.076100 0.718962 0.385723 0.037 Uiso 1 1 calc R U . . .
C15B C 0.0015(7) 0.5208(10) 0.3921(4) 0.028(2) Uani 1 1 d . . . . .
H15B H -0.041203 0.478023 0.430095 0.033 Uiso 1 1 calc R U . . .
C16B C 0.0952(6) 0.4617(10) 0.3505(4) 0.025(2) Uani 1 1 d . . . . .
H16B H 0.127590 0.370726 0.356184 0.030 Uiso 1 1 calc R U . . .
Au1A Au 0.73773(2) 0.43437(2) 0.27814(2) 0.02239(9) Uani 1 1 d . . . . .
N1A N 0.8593(5) 0.4468(10) 0.1965(3) 0.0274(16) Uani 1 1 d . . . . .
N2A N 0.8130(5) 0.2473(7) 0.2857(3) 0.0250(15) Uani 1 1 d . . . . .
N3A N 0.6441(5) 0.3796(8) 0.3623(3) 0.0259(17) Uani 1 1 d . . . . .
N4A N 0.6296(5) 0.6036(8) 0.2884(3) 0.0275(19) Uani 1 1 d . . . . .
C1A C 0.8987(7) 0.5348(10) 0.1478(4) 0.027(2) Uani 1 1 d . . . . .
H1A H 0.866285 0.625500 0.140848 0.032 Uiso 1 1 calc R U . . .
C2A C 0.9942(7) 0.4742(10) 0.1089(4) 0.030(2) Uani 1 1 d . . . . .
H2A H 1.039373 0.515228 0.071310 0.036 Uiso 1 1 calc R U . . .
C3A C 1.0115(8) 0.3412(10) 0.1354(4) 0.033(2) Uani 1 1 d . . . . .
H3A H 1.069233 0.274055 0.118098 0.039 Uiso 1 1 calc R U . . .
C4A C 0.9281(6) 0.3240(9) 0.1923(4) 0.0260(19) Uani 1 1 d . . . . .
C5A C 0.8976(7) 0.2204(9) 0.2388(4) 0.0295(19) Uani 1 1 d . . . . .
H5A H 0.937206 0.132501 0.236391 0.035 Uiso 1 1 calc R U . . .
C6A C 0.7473(6) 0.1629(7) 0.3380(3) 0.0268(15) Uani 1 1 d . . . . .
H6A H 0.664351 0.124842 0.312822 0.032 Uiso 1 1 calc R U . . .
C7A C 0.8293(7) 0.0435(10) 0.3699(4) 0.034(2) Uani 1 1 d . . . . .
H7AA H 0.915782 0.077686 0.390996 0.040 Uiso 1 1 calc R U . . .
H7AB H 0.846107 -0.022399 0.330917 0.040 Uiso 1 1 calc R U . . .
C8A C 0.7569(7) -0.0288(9) 0.4284(5) 0.040(2) Uani 1 1 d . . . . .
H8AA H 0.678844 -0.077259 0.405363 0.048 Uiso 1 1 calc R U . . .
H8AB H 0.816474 -0.098053 0.452540 0.048 Uiso 1 1 calc R U . . .
C9A C 0.7122(6) 0.0690(9) 0.4845(4) 0.0385(18) Uani 1 1 d . . . . .
H9AA H 0.790896 0.109337 0.511533 0.046 Uiso 1 1 calc R U . . .
H9AB H 0.661711 0.017821 0.519455 0.046 Uiso 1 1 calc R U . . .
C10A C 0.6261(7) 0.1834(10) 0.4510(4) 0.036(2) Uani 1 1 d . . . . .
H10C H 0.544908 0.145283 0.425362 0.044 Uiso 1 1 calc R U . . .
H10D H 0.599924 0.247082 0.489025 0.044 Uiso 1 1 calc R U . . .
C11A C 0.7082(6) 0.2574(8) 0.3983(4) 0.0274(16) Uani 1 1 d . . . . .
H11A H 0.791463 0.288850 0.425777 0.033 Uiso 1 1 calc R U . . .
C12A C 0.5578(6) 0.4647(11) 0.3832(4) 0.031(2) Uani 1 1 d . . . . .
H12A H 0.507456 0.445353 0.423277 0.037 Uiso 1 1 calc R U . . .
C13A C 0.5413(6) 0.5891(11) 0.3436(4) 0.025(2) Uani 1 1 d . . . . .
C14A C 0.4679(6) 0.7078(10) 0.3462(4) 0.032(2) Uani 1 1 d . . . . .
H14A H 0.400072 0.725198 0.377712 0.039 Uiso 1 1 calc R U . . .
C15A C 0.5105(7) 0.7967(10) 0.2949(4) 0.033(2) Uani 1 1 d . . . . .
H15A H 0.477742 0.886317 0.284606 0.040 Uiso 1 1 calc R U . . .
C16A C 0.6115(6) 0.7296(9) 0.2609(4) 0.0272(19) Uani 1 1 d . . . . .
H16A H 0.659825 0.767923 0.223793 0.033 Uiso 1 1 calc R U . . .
P1A P 0.23089(16) 0.4246(3) 0.91495(10) 0.0313(5) Uani 1 1 d D . . . .
F6A F 0.3177(4) 0.2895(5) 0.9074(3) 0.0448(15) Uani 1 1 d D . . . .
F3A F 0.3340(8) 0.5035(9) 0.8704(6) 0.096(4) Uani 0.822(10) 1 d D U P A 1
F5A F 0.1423(5) 0.5576(6) 0.9227(3) 0.0639(18) Uani 1 1 d D . . . .
F1A F 0.1235(6) 0.3371(8) 0.9530(5) 0.071(3) Uani 0.822(10) 1 d D U P A 1
F4A F 0.3099(9) 0.4566(13) 0.9893(4) 0.099(4) Uani 0.822(10) 1 d D U P A 1
F2A F 0.1508(6) 0.3869(8) 0.8396(3) 0.050(2) Uani 0.822(10) 1 d D U P A 1
P1B P 0.77306(17) 0.5777(3) 0.58096(11) 0.0375(6) Uani 1 1 d D . . . .
F1B F 0.6929(4) 0.7163(5) 0.5925(3) 0.0437(14) Uani 1 1 d D . . . .
F2B F 0.8837(13) 0.6543(18) 0.5398(9) 0.061(4) Uani 0.63(3) 1 d D U P B 3
F3B F 0.8568(5) 0.4422(6) 0.5691(4) 0.080(2) Uani 1 1 d D . . . .
F4B F 0.6669(11) 0.5076(19) 0.6286(10) 0.082(5) Uani 0.63(3) 1 d D U P B 3
F5B F 0.8550(14) 0.6095(18) 0.6564(5) 0.040(3) Uani 0.63(3) 1 d D U P B 3
F6B F 0.6804(18) 0.550(2) 0.5095(8) 0.091(6) Uani 0.63(3) 1 d D U P B 3
F2A1 F 0.254(3) 0.481(3) 0.8365(8) 0.055(9) Uani 0.178(10) 1 d D U P A 2
F4A1 F 0.217(3) 0.390(3) 0.9978(6) 0.058(10) Uani 0.178(10) 1 d D U P A 2
F1A1 F 0.1023(17) 0.342(3) 0.888(2) 0.061(9) Uani 0.178(10) 1 d D U P A 2
F3A1 F 0.3556(15) 0.513(2) 0.9441(15) 0.039(7) Uani 0.178(10) 1 d D U P A 2
F4B' F 0.6506(13) 0.4809(15) 0.5925(16) 0.045(6) Uani 0.37(3) 1 d D U P B 4
F2B' F 0.8897(17) 0.6762(19) 0.5601(12) 0.026(4) Uani 0.37(3) 1 d D U P B 4
F5B' F 0.836(3) 0.568(3) 0.6626(6) 0.047(6) Uani 0.37(3) 1 d D U P B 4
F6B' F 0.728(2) 0.585(3) 0.4966(4) 0.056(6) Uani 0.37(3) 1 d D U P B 4

loop_
_atom_site_aniso_label
_atom_site_aniso_U_11
_atom_site_aniso_U_22
_atom_site_aniso_U_33
_atom_site_aniso_U_23
_atom_site_aniso_U_13
_atom_site_aniso_U_12
Au1B 0.02091(12) 0.02223(19) 0.02180(17) -0.00295(16) 0.00450(11) 0.00397(13)
N1B 0.025(3) 0.019(4) 0.020(3) -0.001(3) 0.004(2) 0.003(2)
N2B 0.025(3) 0.026(4) 0.015(3) -0.003(3) 0.006(2) 0.006(3)
N3B 0.022(3) 0.019(4) 0.026(3) 0.000(3) 0.003(2) 0.002(2)
N4B 0.023(3) 0.018(4) 0.027(3) 0.001(4) 0.004(2) 0.004(3)
C1B 0.030(4) 0.028(5) 0.031(5) -0.006(4) -0.006(3) 0.013(3)
C2B 0.028(3) 0.030(5) 0.026(4) -0.009(4) -0.006(3) 0.004(3)
C3B 0.030(3) 0.029(5) 0.021(4) -0.006(4) 0.001(3) 0.006(3)
C4B 0.021(3) 0.032(5) 0.026(4) -0.006(4) 0.002(3) 0.010(3)
C5B 0.026(3) 0.027(6) 0.022(4) -0.008(4) 0.006(3) 0.000(3)
C6B 0.023(3) 0.018(3) 0.020(3) 0.000(3) 0.002(2) 0.004(3)
C7B 0.027(3) 0.028(5) 0.022(4) -0.001(3) 0.005(3) 0.006(3)
C8B 0.030(3) 0.026(4) 0.033(4) 0.006(3) 0.013(3) 0.003(3)
C9B 0.036(4) 0.032(5) 0.046(5) 0.007(4) 0.017(3) 0.015(3)
C10B 0.032(4) 0.028(5) 0.030(4) 0.006(3) 0.010(3) 0.008(3)
C11B 0.021(3) 0.028(4) 0.022(3) 0.000(3) 0.003(2) 0.002(3)
C12B 0.022(3) 0.026(5) 0.031(4) -0.006(4) 0.009(3) 0.004(3)
C13B 0.027(4) 0.023(5) 0.028(4) -0.001(4) 0.003(3) 0.002(3)
C14B 0.026(4) 0.036(6) 0.031(5) -0.008(4) 0.013(3) 0.004(3)
C15B 0.025(3) 0.034(6) 0.024(4) 0.001(4) 0.002(3) -0.002(3)
C16B 0.028(3) 0.019(5) 0.027(4) 0.001(4) -0.002(3) 0.002(3)
Au1A 0.02209(13) 0.0258(2) 0.01948(17) -0.00143(16) 0.00311(11) 0.00334(13)
N1A 0.030(3) 0.031(5) 0.022(3) -0.006(4) 0.006(2) 0.001(3)
N2A 0.026(3) 0.023(4) 0.027(3) -0.002(3) 0.005(2) 0.004(3)
N3A 0.025(3) 0.025(4) 0.027(4) 0.001(3) 0.001(3) 0.003(3)
N4A 0.027(3) 0.032(5) 0.023(3) -0.006(3) 0.001(2) 0.007(3)
C1A 0.028(3) 0.032(6) 0.021(4) 0.000(4) 0.004(3) -0.003(3)
C2A 0.031(4) 0.034(6) 0.025(4) -0.005(4) 0.010(3) -0.004(3)
C3A 0.043(4) 0.026(5) 0.029(5) -0.004(4) 0.008(3) -0.001(4)
C4A 0.026(3) 0.025(5) 0.029(4) -0.006(4) 0.012(3) 0.007(3)
C5A 0.037(4) 0.023(5) 0.030(5) -0.001(4) 0.009(3) 0.003(3)
C6A 0.022(3) 0.030(4) 0.029(3) 0.008(3) 0.002(3) 0.000(3)
C7A 0.034(4) 0.029(5) 0.039(4) 0.005(4) 0.008(3) 0.002(3)
C8A 0.036(4) 0.035(5) 0.049(5) 0.016(4) 0.000(3) -0.002(4)
C9A 0.029(3) 0.048(5) 0.040(4) 0.014(4) 0.010(3) -0.004(4)
C10A 0.032(4) 0.047(6) 0.031(4) 0.013(4) 0.005(3) 0.003(4)
C11A 0.019(3) 0.038(4) 0.024(3) -0.001(3) 0.000(2) -0.003(3)
C12A 0.019(3) 0.051(8) 0.024(4) -0.005(5) 0.000(3) 0.005(4)
C13A 0.024(3) 0.034(6) 0.018(4) -0.002(4) 0.001(3) -0.001(3)
C14A 0.029(3) 0.044(6) 0.024(4) -0.013(4) -0.001(3) 0.013(4)
C15A 0.041(4) 0.029(5) 0.029(4) -0.001(4) -0.004(3) 0.011(4)
C16A 0.028(4) 0.027(5) 0.026(4) 0.002(4) 0.002(3) -0.003(3)
P1A 0.0292(9) 0.0295(14) 0.0348(11) -0.0049(14) -0.0006(8) -0.0013(11)
F6A 0.040(2) 0.050(4) 0.044(3) -0.007(3) 0.000(2) 0.013(2)
F3A 0.068(5) 0.077(7) 0.149(9) 0.027(6) 0.041(5) -0.037(4)
F5A 0.061(3) 0.038(4) 0.090(4) -0.014(4) -0.012(3) 0.023(3)
F1A 0.069(4) 0.068(6) 0.083(6) 0.024(5) 0.042(4) 0.013(4)
F4A 0.106(6) 0.105(8) 0.076(6) -0.061(6) -0.056(5) 0.039(6)
F2A 0.048(4) 0.061(6) 0.039(4) -0.012(4) -0.014(3) 0.013(3)
P1B 0.0346(10) 0.0324(15) 0.0440(13) -0.0053(16) -0.0056(9) 0.0003(13)
F1B 0.028(2) 0.037(4) 0.065(4) -0.007(3) -0.001(2) 0.004(2)
F2B 0.078(7) 0.081(9) 0.028(6) 0.010(6) 0.034(5) 0.025(6)
F3B 0.074(3) 0.042(4) 0.121(5) -0.022(5) -0.009(3) 0.009(4)
F4B 0.065(6) 0.062(8) 0.116(10) 0.024(8) -0.010(7) -0.034(5)
F5B 0.043(5) 0.043(8) 0.033(5) 0.008(5) -0.002(4) -0.005(5)
F6B 0.072(8) 0.093(11) 0.101(8) -0.057(8) -0.049(6) 0.013(7)
F2A1 0.073(14) 0.059(14) 0.034(11) 0.012(10) 0.008(10) 0.014(11)
F4A1 0.075(14) 0.058(15) 0.045(13) -0.002(10) 0.027(11) 0.005(11)
F1A1 0.038(11) 0.055(13) 0.090(15) -0.013(12) -0.004(11) -0.010(9)
F3A1 0.033(10) 0.041(12) 0.043(12) 0.003(10) 0.018(9) 0.009(8)
F4B' 0.031(7) 0.024(7) 0.082(12) -0.008(7) 0.022(7) -0.012(5)
F2B' 0.030(7) 0.020(7) 0.031(9) -0.012(6) 0.021(6) -0.008(5)
F5B' 0.072(11) 0.046(12) 0.025(7) 0.020(7) 0.018(6) 0.010(9)
F6B' 0.053(10) 0.054(10) 0.056(8) -0.012(7) -0.026(6) -0.009(8)

loop_
_atom_type_symbol
_atom_type_description
_atom_type_scat_dispersion_real
_atom_type_scat_dispersion_imag
_atom_type_scat_source
C C 0.0033 0.0016 'International Tables Vol C Tables 4.2.6.8 and 6.1.1.4'
H H 0.0000 0.0000 'International Tables Vol C Tables 4.2.6.8 and 6.1.1.4'
Au Au -2.0133 8.8022 'International Tables Vol C Tables 4.2.6.8 and 6.1.1.4'
F F 0.0171 0.0103 'International Tables Vol C Tables 4.2.6.8 and 6.1.1.4'
N N 0.0061 0.0033 'International Tables Vol C Tables 4.2.6.8 and 6.1.1.4'
P P 0.1023 0.0942 'International Tables Vol C Tables 4.2.6.8 and 6.1.1.4'

loop_
_geom_angle_atom_site_label_1
_geom_angle_atom_site_label_2
_geom_angle_atom_site_label_3
_geom_angle
_geom_angle_site_symmetry_1
_geom_angle_site_symmetry_3
_geom_angle_publ_flag
N2B Au1B N1B 81.3(3) . . ?
N2B Au1B N4B 166.0(3) . . ?
N3B Au1B N1B 165.8(2) . . ?
N3B Au1B N2B 84.6(3) . . ?
N3B Au1B N4B 81.4(3) . . ?
N4B Au1B N1B 112.7(3) . . ?
C1B N1B Au1B 141.2(6) . . ?
C1B N1B C4B 108.5(7) . . ?
C4B N1B Au1B 110.3(6) . . ?
C5B N2B Au1B 114.7(6) . . ?
C5B N2B C6B 131.6(7) . . ?
C6B N2B Au1B 112.5(4) . . ?
C11B N3B Au1B 111.3(4) . . ?
C12B N3B Au1B 115.0(6) . . ?
C12B N3B C11B 131.9(6) . . ?
C13B N4B Au1B 112.3(6) . . ?
C16B N4B Au1B 141.7(6) . . ?
C16B N4B C13B 106.0(6) . . ?
N1B C1B H1B 125.3 . . ?
N1B C1B C2B 109.3(8) . . ?
C2B C1B H1B 125.3 . . ?
C1B C2B H2B 125.8 . . ?
C1B C2B C3B 108.4(8) . . ?
C3B C2B H2B 125.8 . . ?
C2B C3B H3B 127.1 . . ?
C2B C3B C4B 105.8(7) . . ?
C4B C3B H3B 127.1 . . ?
N1B C4B C3B 107.9(8) . . ?
N1B C4B C5B 117.5(7) . . ?
C5B C4B C3B 134.6(7) . . ?
N2B C5B C4B 116.2(7) . . ?
N2B C5B H5B 121.9 . . ?
C4B C5B H5B 121.9 . . ?
N2B C6B H6B 107.6 . . ?
N2B C6B C7B 114.4(6) . . ?
N2B C6B C11B 109.2(5) . . ?
C7B C6B H6B 107.6 . . ?
C7B C6B C11B 110.1(5) . . ?
C11B C6B H6B 107.6 . . ?
C6B C7B H7BA 110.1 . . ?
C6B C7B H7BB 110.1 . . ?
C6B C7B C8B 108.0(6) . . ?
H7BA C7B H7BB 108.4 . . ?
C8B C7B H7BA 110.1 . . ?
C8B C7B H7BB 110.1 . . ?
C7B C8B H8BA 109.2 . . ?
C7B C8B H8BB 109.2 . . ?
H8BA C8B H8BB 107.9 . . ?
C9B C8B C7B 112.2(6) . . ?
C9B C8B H8BA 109.2 . . ?
C9B C8B H8BB 109.2 . . ?
C8B C9B H9BA 108.7 . . ?
C8B C9B H9BB 108.7 . . ?
C8B C9B C10B 114.3(6) . . ?
H9BA C9B H9BB 107.6 . . ?
C10B C9B H9BA 108.7 . . ?
C10B C9B H9BB 108.7 . . ?
C9B C10B H10A 110.3 . . ?
C9B C10B H10B 110.3 . . ?
H10A C10B H10B 108.5 . . ?
C11B C10B C9B 107.3(7) . . ?
C11B C10B H10A 110.3 . . ?
C11B C10B H10B 110.3 . . ?
N3B C11B C6B 108.2(5) . . ?
N3B C11B C10B 115.0(6) . . ?
N3B C11B H11B 107.7 . . ?
C6B C11B H11B 107.7 . . ?
C10B C11B C6B 110.2(6) . . ?
C10B C11B H11B 107.7 . . ?
N3B C12B H12B 121.3 . . ?
N3B C12B C13B 117.4(8) . . ?
C13B C12B H12B 121.3 . . ?
N4B C13B C12B 113.8(7) . . ?
C14B C13B N4B 109.2(8) . . ?
C14B C13B C12B 136.6(8) . . ?
C13B C14B H14B 126.3 . . ?
C13B C14B C15B 107.3(8) . . ?
C15B C14B H14B 126.3 . . ?
C14B C15B H15B 126.5 . . ?
C14B C15B C16B 107.0(8) . . ?
C16B C15B H15B 126.5 . . ?
N4B C16B C15B 110.4(8) . . ?
N4B C16B H16B 124.8 . . ?
C15B C16B H16B 124.8 . . ?
N2A Au1A N1A 81.7(3) . . ?
N2A Au1A N4A 165.1(3) . . ?
N3A Au1A N1A 165.7(3) . . ?
N3A Au1A N2A 84.2(3) . . ?
N3A Au1A N4A 81.3(3) . . ?
N4A Au1A N1A 113.0(3) . . ?
C1A N1A Au1A 140.9(7) . . ?
C1A N1A C4A 110.1(6) . . ?
C4A N1A Au1A 109.0(6) . . ?
C5A N2A Au1A 114.3(6) . . ?
C5A N2A C6A 133.2(7) . . ?
C6A N2A Au1A 111.9(4) . . ?
C11A N3A Au1A 110.7(4) . . ?
C12A N3A Au1A 116.4(6) . . ?
C12A N3A C11A 131.7(7) . . ?
C13A N4A Au1A 111.5(6) . . ?
C16A N4A Au1A 141.6(6) . . ?
C16A N4A C13A 106.9(7) . . ?
N1A C1A H1A 125.3 . . ?
N1A C1A C2A 109.5(8) . . ?
C2A C1A H1A 125.3 . . ?
C1A C2A H2A 126.6 . . ?
C1A C2A C3A 106.9(8) . . ?
C3A C2A H2A 126.6 . . ?
C2A C3A H3A 126.1 . . ?
C2A C3A C4A 107.9(8) . . ?
C4A C3A H3A 126.1 . . ?
N1A C4A C3A 105.7(8) . . ?
C5A C4A N1A 117.5(7) . . ?
C5A C4A C3A 136.8(8) . . ?
N2A C5A C4A 117.5(8) . . ?
N2A C5A H5A 121.3 . . ?
C4A C5A H5A 121.3 . . ?
N2A C6A H6A 108.0 . . ?
N2A C6A C7A 115.0(5) . . ?
N2A C6A C11A 107.3(6) . . ?
C7A C6A H6A 108.0 . . ?
C11A C6A H6A 108.0 . . ?
C11A C6A C7A 110.2(6) . . ?
C6A C7A H7AA 109.5 . . ?
C6A C7A H7AB 109.5 . . ?
C6A C7A C8A 110.6(6) . . ?
H7AA C7A H7AB 108.1 . . ?
C8A C7A H7AA 109.5 . . ?
C8A C7A H7AB 109.5 . . ?
C7A C8A H8AA 109.1 . . ?
C7A C8A H8AB 109.1 . . ?
H8AA C8A H8AB 107.8 . . ?
C9A C8A C7A 112.5(7) . . ?
C9A C8A H8AA 109.1 . . ?
C9A C8A H8AB 109.1 . . ?
C8A C9A H9AA 109.2 . . ?
C8A C9A H9AB 109.2 . . ?
C8A C9A C10A 112.3(6) . . ?
H9AA C9A H9AB 107.9 . . ?
C10A C9A H9AA 109.2 . . ?
C10A C9A H9AB 109.2 . . ?
C9A C10A H10C 110.4 . . ?
C9A C10A H10D 110.4 . . ?
H10C C10A H10D 108.6 . . ?
C11A C10A C9A 106.7(6) . . ?
C11A C10A H10C 110.4 . . ?
C11A C10A H10D 110.4 . . ?
N3A C11A C6A 106.7(5) . . ?
N3A C11A C10A 115.3(6) . . ?
N3A C11A H11A 107.6 . . ?
C6A C11A H11A 107.6 . . ?
C10A C11A C6A 111.7(6) . . ?
C10A C11A H11A 107.6 . . ?
N3A C12A H12A 121.5 . . ?
N3A C12A C13A 116.9(7) . . ?
C13A C12A H12A 121.5 . . ?
N4A C13A C12A 113.7(7) . . ?
C14A C13A N4A 108.2(8) . . ?
C14A C13A C12A 137.9(8) . . ?
C13A C14A H14A 126.0 . . ?
C15A C14A C13A 107.9(7) . . ?
C15A C14A H14A 126.0 . . ?
C14A C15A H15A 126.6 . . ?
C14A C15A C16A 106.9(8) . . ?
C16A C15A H15A 126.5 . . ?
N4A C16A C15A 110.0(7) . . ?
N4A C16A H16A 125.0 . . ?
C15A C16A H16A 125.0 . . ?
F6A P1A F2A 88.8(3) . . ?
F3A P1A F6A 88.1(4) . . ?
F3A P1A F5A 92.8(4) . . ?
F3A P1A F1A 174.6(5) . . ?
F3A P1A F2A 88.3(5) . . ?
F5A P1A F6A 179.0(3) . . ?
F5A P1A F2A 90.8(3) . . ?
F1A P1A F6A 89.7(4) . . ?
F1A P1A F5A 89.4(4) . . ?
F1A P1A F2A 86.7(4) . . ?
F4A P1A F6A 89.7(4) . . ?
F4A P1A F3A 92.7(6) . . ?
F4A P1A F5A 90.7(4) . . ?
F4A P1A F1A 92.3(6) . . ?
F4A P1A F2A 178.2(6) . . ?
F2A1 P1A F6A 95.0(10) . . ?
F2A1 P1A F5A 85.5(10) . . ?
F4A1 P1A F6A 89.9(11) . . ?
F4A1 P1A F5A 89.8(11) . . ?
F4A1 P1A F2A1 170.9(17) . . ?
F4A1 P1A F3A1 85.0(15) . . ?
F1A1 P1A F6A 89.8(11) . . ?
F1A1 P1A F5A 89.3(11) . . ?
F1A1 P1A F2A1 93.6(17) . . ?
F1A1 P1A F4A1 94.1(18) . . ?
F1A1 P1A F3A1 177.2(14) . . ?
F3A1 P1A F6A 92.8(9) . . ?
F3A1 P1A F5A 88.1(9) . . ?
F3A1 P1A F2A1 87.2(15) . . ?
F2B P1B F1B 92.8(8) . . ?
F2B P1B F3B 85.6(8) . . ?
F2B P1B F4B 174.9(7) . . ?
F2B P1B F5B 89.3(7) . . ?
F3B P1B F1B 178.3(3) . . ?
F3B P1B F4B 96.2(7) . . ?
F3B P1B F5B 92.0(7) . . ?
F4B P1B F1B 85.4(7) . . ?
F4B P1B F5B 85.9(7) . . ?
F5B P1B F1B 87.4(7) . . ?
F6B P1B F1B 89.0(7) . . ?
F6B P1B F2B 94.4(9) . . ?
F6B P1B F3B 91.7(7) . . ?
F6B P1B F4B 90.3(7) . . ?
F6B P1B F5B 175.0(9) . . ?
F4B' P1B F1B 94.3(7) . . ?
F4B' P1B F3B 87.4(7) . . ?
F4B' P1B F2B' 173.6(11) . . ?
F4B' P1B F5B' 95.5(11) . . ?
F4B' P1B F6B' 89.3(10) . . ?
F2B' P1B F1B 85.1(9) . . ?
F2B' P1B F3B 93.2(9) . . ?
F2B' P1B F5B' 91.0(11) . . ?
F2B' P1B F6B' 84.3(10) . . ?
F5B' P1B F1B 95.3(11) . . ?
F5B' P1B F3B 84.5(11) . . ?
F6B' P1B F1B 88.9(9) . . ?
F6B' P1B F3B 91.1(9) . . ?
F6B' P1B F5B' 173.3(13) . . ?

loop_
_geom_bond_atom_site_label_1
_geom_bond_atom_site_label_2
_geom_bond_distance
_geom_bond_site_symmetry_2
_geom_bond_publ_flag
Au1B N1B 2.026(6) . ?
Au1B N2B 1.983(6) . ?
Au1B N3B 1.979(6) . ?
Au1B N4B 1.996(6) . ?
N1B C1B 1.342(11) . ?
N1B C4B 1.373(9) . ?
N2B C5B 1.313(10) . ?
N2B C6B 1.472(9) . ?
N3B C11B 1.492(8) . ?
N3B C12B 1.302(9) . ?
N4B C13B 1.403(11) . ?
N4B C16B 1.348(10) . ?
C1B H1B 0.9500 . ?
C1B C2B 1.365(11) . ?
C2B H2B 0.9500 . ?
C2B C3B 1.389(11) . ?
C3B H3B 0.9500 . ?
C3B C4B 1.407(12) . ?
C4B C5B 1.398(13) . ?
C5B H5B 0.9500 . ?
C6B H6B 1.0000 . ?
C6B C7B 1.524(9) . ?
C6B C11B 1.530(8) . ?
C7B H7BA 0.9900 . ?
C7B H7BB 0.9900 . ?
C7B C8B 1.562(11) . ?
C8B H8BA 0.9900 . ?
C8B H8BB 0.9900 . ?
C8B C9B 1.525(9) . ?
C9B H9BA 0.9900 . ?
C9B H9BB 0.9900 . ?
C9B C10B 1.535(11) . ?
C10B H10A 0.9900 . ?
C10B H10B 0.9900 . ?
C10B C11B 1.515(11) . ?
C11B H11B 1.0000 . ?
C12B H12B 0.9500 . ?
C12B C13B 1.424(11) . ?
C13B C14B 1.376(11) . ?
C14B H14B 0.9500 . ?
C14B C15B 1.380(12) . ?
C15B H15B 0.9500 . ?
C15B C16B 1.392(11) . ?
C16B H16B 0.9500 . ?
Au1A N1A 2.024(6) . ?
Au1A N2A 1.980(7) . ?
Au1A N3A 1.957(7) . ?
Au1A N4A 1.999(7) . ?
N1A C1A 1.327(11) . ?
N1A C4A 1.392(12) . ?
N2A C5A 1.292(9) . ?
N2A C6A 1.468(9) . ?
N3A C11A 1.491(9) . ?
N3A C12A 1.287(10) . ?
N4A C13A 1.414(9) . ?
N4A C16A 1.339(11) . ?
C1A H1A 0.9500 . ?
C1A C2A 1.382(11) . ?
C2A H2A 0.9500 . ?
C2A C3A 1.394(13) . ?
C3A H3A 0.9500 . ?
C3A C4A 1.409(11) . ?
C4A C5A 1.378(11) . ?
C5A H5A 0.9500 . ?
C6A H6A 1.0000 . ?
C6A C7A 1.524(10) . ?
C6A C11A 1.523(9) . ?
C7A H7AA 0.9900 . ?
C7A H7AB 0.9900 . ?
C7A C8A 1.525(11) . ?
C8A H8AA 0.9900 . ?
C8A H8AB 0.9900 . ?
C8A C9A 1.505(11) . ?
C9A H9AA 0.9900 . ?
C9A H9AB 0.9900 . ?
C9A C10A 1.521(11) . ?
C10A H10C 0.9900 . ?
C10A H10D 0.9900 . ?
C10A C11A 1.512(10) . ?
C11A H11A 1.0000 . ?
C12A H12A 0.9500 . ?
C12A C13A 1.422(13) . ?
C13A C14A 1.380(13) . ?
C14A H14A 0.9500 . ?
C14A C15A 1.379(12) . ?
C15A H15A 0.9500 . ?
C15A C16A 1.403(11) . ?
C16A H16A 0.9500 . ?
P1A F6A 1.598(4) . ?
P1A F3A 1.580(5) . ?
P1A F5A 1.591(4) . ?
P1A F1A 1.589(5) . ?
P1A F4A 1.569(4) . ?
P1A F2A 1.601(4) . ?
P1A F2A1 1.588(6) . ?
P1A F4A1 1.586(6) . ?
P1A F1A1 1.581(6) . ?
P1A F3A1 1.588(6) . ?
P1B F1B 1.601(4) . ?
P1B F2B 1.589(5) . ?
P1B F3B 1.596(4) . ?
P1B F4B 1.596(5) . ?
P1B F5B 1.599(5) . ?
P1B F6B 1.585(5) . ?
P1B F4B' 1.587(5) . ?
P1B F2B' 1.593(5) . ?
P1B F5B' 1.594(5) . ?
P1B F6B' 1.594(5) . ?

loop_
_geom_torsion_atom_site_label_1
_geom_torsion_atom_site_label_2
_geom_torsion_atom_site_label_3
_geom_torsion_atom_site_label_4
_geom_torsion
_geom_torsion_site_symmetry_1
_geom_torsion_site_symmetry_2
_geom_torsion_site_symmetry_3
_geom_torsion_site_symmetry_4
_geom_torsion_publ_flag
Au1B N1B C1B C2B -180.0(5) . . . . ?
Au1B N1B C4B C3B 179.8(4) . . . . ?
Au1B N1B C4B C5B 0.4(8) . . . . ?
Au1B N2B C5B C4B 3.7(8) . . . . ?
Au1B N2B C6B C7B -152.8(4) . . . . ?
Au1B N2B C6B C11B -28.9(6) . . . . ?
Au1B N3B C11B C6B -34.7(6) . . . . ?
Au1B N3B C11B C10B -158.4(4) . . . . ?
Au1B N3B C12B C13B 0.5(8) . . . . ?
Au1B N4B C13B C12B 3.8(8) . . . . ?
Au1B N4B C13B C14B 178.3(5) . . . . ?
Au1B N4B C16B C15B -178.2(5) . . . . ?
N1B C1B C2B C3B 1.4(8) . . . . ?
N1B C4B C5B N2B -2.8(10) . . . . ?
N2B C6B C7B C8B -177.2(5) . . . . ?
N2B C6B C11B N3B 40.8(7) . . . . ?
N2B C6B C11B C10B 167.3(6) . . . . ?
N3B C12B C13B N4B -2.9(9) . . . . ?
N3B C12B C13B C14B -175.3(9) . . . . ?
N4B C13B C14B C15B 0.9(9) . . . . ?
C1B N1B C4B C3B 0.8(8) . . . . ?
C1B N1B C4B C5B -178.6(6) . . . . ?
C1B C2B C3B C4B -0.9(8) . . . . ?
C2B C3B C4B N1B 0.1(8) . . . . ?
C2B C3B C4B C5B 179.4(8) . . . . ?
C3B C4B C5B N2B 178.0(7) . . . . ?
C4B N1B C1B C2B -1.4(8) . . . . ?
C5B N2B C6B C7B 40.9(10) . . . . ?
C5B N2B C6B C11B 164.8(7) . . . . ?
C6B N2B C5B C4B 169.8(6) . . . . ?
C6B C7B C8B C9B -52.2(7) . . . . ?
C7B C6B C11B N3B 167.2(6) . . . . ?
C7B C6B C11B C10B -66.3(7) . . . . ?
C7B C8B C9B C10B 51.7(9) . . . . ?
C8B C9B C10B C11B -54.4(8) . . . . ?
C9B C10B C11B N3B -176.9(5) . . . . ?
C9B C10B C11B C6B 60.5(7) . . . . ?
C11B N3B C12B C13B 163.7(6) . . . . ?
C11B C6B C7B C8B 59.3(7) . . . . ?
C12B N3B C11B C6B 161.6(7) . . . . ?
C12B N3B C11B C10B 38.0(10) . . . . ?
C12B C13B C14B C15B 173.5(8) . . . . ?
C13B N4B C16B C15B 1.3(8) . . . . ?
C13B C14B C15B C16B -0.1(8) . . . . ?
C14B C15B C16B N4B -0.7(8) . . . . ?
C16B N4B C13B C12B -175.8(6) . . . . ?
C16B N4B C13B C14B -1.4(8) . . . . ?
Au1A N1A C1A C2A 176.8(6) . . . . ?
Au1A N1A C4A C3A -179.1(5) . . . . ?
Au1A N1A C4A C5A 3.4(8) . . . . ?
Au1A N2A C5A C4A 2.4(8) . . . . ?
Au1A N2A C6A C7A -156.5(5) . . . . ?
Au1A N2A C6A C11A -33.5(6) . . . . ?
Au1A N3A C11A C6A -40.0(6) . . . . ?
Au1A N3A C11A C10A -164.6(5) . . . . ?
Au1A N3A C12A C13A -0.7(9) . . . . ?
Au1A N4A C13A C12A 5.5(7) . . . . ?
Au1A N4A C13A C14A -178.4(5) . . . . ?
Au1A N4A C16A C15A 178.6(6) . . . . ?
N1A C1A C2A C3A 0.8(9) . . . . ?
N1A C4A C5A N2A -4.0(10) . . . . ?
N2A C6A C7A C8A 174.7(6) . . . . ?
N2A C6A C11A N3A 46.9(6) . . . . ?
N2A C6A C11A C10A 173.7(5) . . . . ?
N3A C12A C13A N4A -3.3(10) . . . . ?
N3A C12A C13A C14A -177.8(8) . . . . ?
N4A C13A C14A C15A -1.2(8) . . . . ?
C1A N1A C4A C3A -1.7(9) . . . . ?
C1A N1A C4A C5A -179.2(6) . . . . ?
C1A C2A C3A C4A -1.8(9) . . . . ?
C2A C3A C4A N1A 2.1(8) . . . . ?
C2A C3A C4A C5A 178.9(8) . . . . ?
C3A C4A C5A N2A 179.5(8) . . . . ?
C4A N1A C1A C2A 0.6(9) . . . . ?
C5A N2A C6A C7A 32.7(10) . . . . ?
C5A N2A C6A C11A 155.7(7) . . . . ?
C6A N2A C5A C4A 173.0(6) . . . . ?
C6A C7A C8A C9A -51.7(8) . . . . ?
C7A C6A C11A N3A 172.8(5) . . . . ?
C7A C6A C11A C10A -60.3(7) . . . . ?
C7A C8A C9A C10A 55.7(8) . . . . ?
C8A C9A C10A C11A -58.8(8) . . . . ?
C9A C10A C11A N3A -176.6(6) . . . . ?
C9A C10A C11A C6A 61.4(7) . . . . ?
C11A N3A C12A C13A 164.9(6) . . . . ?
C11A C6A C7A C8A 53.2(8) . . . . ?
C12A N3A C11A C6A 153.7(8) . . . . ?
C12A N3A C11A C10A 29.1(11) . . . . ?
C12A C13A C14A C15A 173.4(8) . . . . ?
C13A N4A C16A C15A -1.9(8) . . . . ?
C13A C14A C15A C16A 0.1(9) . . . . ?
C14A C15A C16A N4A 1.2(9) . . . . ?
C16A N4A C13A C12A -174.1(6) . . . . ?
C16A N4A C13A C14A 1.9(8) . . . . ?

loop_
_twin_individual_id
_twin_individual_mass_fraction_refined
1 0.969(9)
2 0.031(9)
